data_9017552
loop_
_publ_author_name
'Bindi, L.'
'Nestola, F.'
'Guastoni, A.'
'Secco, L.'

_publ_section_title
;
 The crystal structure of dalnegroite, Tl5-xPb2x(As,Sb)21-xS34:
 a masterpiece of structural complexity
;
_journal_name_full 'Mineralogical Magazine'
_journal_page_first 999
_journal_page_last 1012
_journal_volume 74
_journal_year 2013
_chemical_compound_source 'Lengenbach quarry, Binntal, Canton Valais, Switzerland'
_chemical_formula_sum 'As24 Pb4.01 S68 Sb15.99 Tl8'
_chemical_name_mineral Dalnegroite
_space_group_IT_number 1
_space_group_name_Hall 'P 1'
_space_group_name_H-M_alt 'P 1'
_symmetry_space_group_name_H-M 'P 1'
_cell_angle_alpha 95.70
_cell_angle_beta 90.18
_cell_angle_gamma 96.38
_cell_formula_units_Z 2
_cell_length_a 16.218
_cell_length_b 42.546
_cell_length_c 8.58
_cell_volume 5853.936
_database_code_amcsd 0020126
_exptl_crystal_density_diffrn 4.761
_cod_data_source_file inputs/fixed/downloads/18/18375.cif
_cod_data_source_block 18375
_cod_original_cell_volume 5853.937
_cod_original_formula_sum 'Tl8 Pb4.01 Sb15.99 As24 S68'
_cod_database_code 9017552

loop_
_space_group_symop_operation_xyz
x,y,z

loop_
_atom_site_label
_atom_site_fract_x
_atom_site_fract_y
_atom_site_fract_z
_atom_site_occupancy
_atom_site_U_iso_or_equiv
Tl1 0.24640 0.15800 0.42500 1.00000 0.06100
Tl2 0.23740 0.15770 0.90800 1.00000 0.05900
Tl3 0.73270 0.16090 0.41500 1.00000 0.05300
Tl4 0.73620 0.15900 0.92800 1.00000 0.06900
Tl5 0.27700 0.34460 0.07100 1.00000 0.06600
Tl6 0.27490 0.34220 0.55400 1.00000 0.06600
Tl7 0.77050 0.34290 0.06000 1.00000 0.06200
Tl8 0.77480 0.34300 0.58400 1.00000 0.06100
Tl9 0.24620 0.66010 0.42500 1.00000 0.05700
Tl10 0.23750 0.65970 0.90900 1.00000 0.05600
Tl11 0.73450 0.66290 0.41500 1.00000 0.05100
Tl12 0.73800 0.66160 0.92700 1.00000 0.06600
Tl13 0.27710 0.84680 0.06800 1.00000 0.05400
Tl14 0.27510 0.84500 0.55500 1.00000 0.05400
Tl15 0.77040 0.84520 0.05900 1.00000 0.05900
Tl16 0.77480 0.84510 0.58200 1.00000 0.06000
Pb1_1 0.00280 0.11130 0.43800 0.69000 0.06100
Sb1_1 0.00280 0.11130 0.43800 0.31000 0.06100
Pb2_1 0.50370 0.11210 0.92500 0.59000 0.05200
Sb2_1 0.50370 0.11210 0.92500 0.41000 0.05200
Pb3_1 0.00900 0.39080 0.06000 0.59000 0.04200
Sb3_1 0.00900 0.39080 0.06000 0.41000 0.04200
Pb4_1 0.50490 0.39040 0.52700 0.63000 0.03800
Sb4_1 0.50490 0.39040 0.52700 0.37000 0.03800
Pb5_1 0.00200 0.61400 0.43700 0.81000 0.05700
Sb5_1 0.00200 0.61400 0.43700 0.19000 0.05700
Pb6_1 0.50410 0.61480 0.92300 1.00000 0.05000
Pb7_1 0.01170 0.89220 0.06400 1.00000 0.06300
Pb8_1 0.50830 0.89180 0.53000 0.27000 0.04700
Sb8_1 0.50830 0.89180 0.53000 0.73000 0.04700
Sb1_2 0.15950 0.03020 0.94800 0.83000 0.06100
Pb1_2 0.15950 0.03020 0.94800 0.17000 0.06100
Sb2_2 0.33100 0.06560 0.22400 0.92000 0.06200
Pb2_2 0.33100 0.06560 0.22400 0.08000 0.06200
Sb3_2 0.65940 0.03290 0.94200 0.82000 0.06000
Pb3_2 0.65940 0.03290 0.94200 0.18000 0.06000
Sb4_2 0.83420 0.05970 0.23000 0.67000 0.05400
Pb4_2 0.83420 0.05970 0.23000 0.33000 0.05400
Sb5_2 0.49500 0.11860 0.43200 0.71000 0.06800
Pb5_2 0.49500 0.11860 0.43200 0.29000 0.06800
Sb6 0.99400 0.11480 0.96700 0.95000 0.05000
Pb6_2 0.99400 0.11480 0.96700 0.05000 0.05000
Sb7 0.01160 0.19630 0.65700 0.70000 0.06600
Pb7_2 0.01160 0.19630 0.65700 0.30000 0.06600
Sb8_2 0.50830 0.19770 0.16200 0.84000 0.06200
Pb8_2 0.50830 0.19770 0.16200 0.16000 0.06200
Sb9 0.16660 0.26200 0.12000 0.65000 0.06200
Pb9 0.16660 0.26200 0.12000 0.35000 0.06200
Sb10 0.34410 0.24290 0.87600 0.70000 0.06700
Pb10 0.34410 0.24290 0.87600 0.30000 0.06700
Sb11 0.66850 0.26140 0.62100 1.00000 0.06000
Sb12 0.84670 0.24290 0.37800 1.00000 0.06300
Sb13 0.00730 0.30530 0.83600 1.00000 0.05100
Sb14 0.50340 0.30800 0.33700 0.83000 0.05800
Pb14 0.50340 0.30800 0.33700 0.17000 0.05800
Sb15 0.02160 0.38060 0.58800 1.00000 0.08400
Sb16 0.52210 0.38360 0.07400 0.94000 0.07100
Pb16 0.52210 0.38360 0.07400 0.06000 0.07100
Sb17 0.17900 0.44040 0.76600 1.00000 0.05900
Sb18 0.67480 0.43730 0.25600 1.00000 0.05700
Sb19 0.68410 0.44200 0.77800 1.00000 0.05600
Sb20 0.83540 0.46640 0.48600 1.00000 0.06400
Sb21 0.48780 0.49040 0.74100 1.00000 0.06600
Sb22 0.15910 0.53240 0.94900 1.00000 0.06700
Sb23 0.32900 0.56700 0.23000 1.00000 0.06500
Sb24 0.65960 0.53500 0.94300 1.00000 0.06500
Sb25 0.83400 0.56170 0.22400 1.00000 0.06500
Sb26 0.49810 0.62030 0.42800 1.00000 0.05700
Sb27 0.99310 0.61710 0.96900 1.00000 0.05800
Sb28 0.01180 0.69890 0.65800 1.00000 0.06100
Sb29 0.50870 0.69990 0.16300 1.00000 0.06100
Sb30 0.16620 0.76390 0.12100 1.00000 0.06000
Sb31 0.34510 0.74510 0.87400 1.00000 0.05600
Sb32 0.66770 0.76320 0.62200 1.00000 0.05900
As1 0.02230 0.01740 0.26100 1.00000 0.05800
As2 0.17190 0.03520 0.51900 1.00000 0.05700
As3 0.33100 0.06670 0.71300 1.00000 0.05000
As4 0.52800 0.02000 0.25000 1.00000 0.05800
As5 0.67600 0.03800 0.51400 1.00000 0.05800
As6 0.83400 0.06990 0.73900 1.00000 0.06200
As7 0.01500 0.18650 0.16400 1.00000 0.06400
As8 0.51600 0.18710 0.65500 1.00000 0.06400
As9 0.15300 0.24810 0.63600 1.00000 0.06000
As10 0.36100 0.25510 0.35500 1.00000 0.05900
As11 0.65300 0.24890 0.13300 1.00000 0.06100
As12 0.86200 0.25380 0.85600 1.00000 0.05700
As13 -0.00100 0.31660 0.33300 1.00000 0.06400
As14 0.49300 0.31800 0.83300 1.00000 0.06400
As15 0.18800 0.43620 0.26800 1.00000 0.05200
As16 0.35610 0.47160 0.05500 1.00000 0.05200
As17 0.34300 0.46730 0.48400 1.00000 0.06200
As18 0.85210 0.46910 0.06700 1.00000 0.05500
As19 0.98600 0.48380 0.74300 1.00000 0.06400
As20 0.02290 0.51040 0.26200 1.00000 0.06000
As21 0.17080 0.52830 0.52000 1.00000 0.05400
As22 0.32800 0.56110 0.72200 1.00000 0.04800
As23 0.52780 0.51340 0.24900 1.00000 0.05800
As24 0.67700 0.53200 0.51400 1.00000 0.05500
As25 0.83300 0.56500 0.73100 1.00000 0.07000
As26 0.01590 0.67880 0.16700 1.00000 0.06500
As27 0.51530 0.68020 0.65600 1.00000 0.06300
As28 0.15420 0.74160 0.63700 1.00000 0.06100
As29 0.35900 0.74770 0.35400 1.00000 0.05600
As30 0.65310 0.74300 0.13300 1.00000 0.06000
As31 0.86100 0.74650 0.85700 1.00000 0.05400
As32 0.00100 0.80950 0.32500 1.00000 0.06500
As33 0.49400 0.81020 0.82400 1.00000 0.05600
As34 0.18770 0.92910 0.26600 1.00000 0.05500
As35 0.35620 0.96460 0.05700 1.00000 0.06000
As36 0.34280 0.96070 0.48100 1.00000 0.06300
As37 0.85350 0.96160 0.07000 1.00000 0.06100
As38 0.98800 0.97790 0.74500 1.00000 0.06100
As39 0.84800 0.74450 0.37300 1.00000 0.05200
As40 0.00800 0.80790 0.82900 1.00000 0.04800
As41 0.50500 0.81020 0.33000 1.00000 0.04700
As42 0.01500 0.88860 0.57500 1.00000 0.02000
As43 0.51540 0.88870 0.04700 1.00000 0.02100
As44 0.17800 0.94310 0.76400 1.00000 0.05800
As45 0.67600 0.93870 0.25100 1.00000 0.05900
As46 0.68600 0.94390 0.77400 1.00000 0.06000
As47 0.83410 0.95880 0.48200 1.00000 0.05700
As48 0.48760 0.98280 0.74000 1.00000 0.05700
S1 0.10200 0.05870 0.27700 1.00000 0.07800
S2 0.06800 0.05550 0.68900 1.00000 0.06000
S3 0.23800 0.08370 0.51300 1.00000 0.07300
S4 0.22800 0.08260 0.92900 1.00000 0.05600
S5 0.44600 0.04330 0.03700 1.00000 0.06600
S6 0.41900 0.03680 0.43400 1.00000 0.05900
S7 0.60000 0.06430 0.28300 1.00000 0.07800
S8 0.57500 0.05640 0.69200 1.00000 0.06400
S9 0.74900 0.08880 0.51200 1.00000 0.06100
S10 0.73400 0.08210 0.93100 1.00000 0.06700
S11 0.94800 0.04090 0.04100 1.00000 0.07700
S12 0.91800 0.02930 0.44200 1.00000 0.06700
S13 0.10100 0.13620 0.19300 1.00000 0.04200
S14 0.08800 0.14800 0.68600 1.00000 0.07900
S15 0.27700 0.21450 0.10800 1.00000 0.05200
S16 0.27900 0.21910 0.66300 1.00000 0.05000
S17 0.38400 0.12130 0.20400 1.00000 0.04900
S18 0.38000 0.11390 0.69800 1.00000 0.05200
S19 0.43400 0.17710 0.46100 1.00000 0.05700
S20 0.43900 0.17700 0.86300 1.00000 0.05900
S21 0.58000 0.14900 0.20100 1.00000 0.08000
S22 0.60200 0.14000 0.67800 1.00000 0.07000
S23 0.78100 0.21920 0.15900 1.00000 0.05300
S24 0.77900 0.21470 0.60800 1.00000 0.05200
S25 0.87400 0.11650 0.20200 1.00000 0.04600
S26 0.87600 0.11980 0.71500 1.00000 0.04900
S27 0.93600 0.17480 0.36800 1.00000 0.06400
S28 0.93900 0.17460 0.96300 1.00000 0.06200
S29 0.10300 0.22180 0.45400 1.00000 0.06200
S30 0.09700 0.22210 0.84500 1.00000 0.06800
S31 0.42800 0.27980 0.14500 1.00000 0.05900
S32 0.40900 0.28230 0.54400 1.00000 0.06200
S33 0.59600 0.22410 0.34400 1.00000 0.05900
S34 0.59500 0.22250 0.95700 1.00000 0.06800
S35 0.90500 0.28290 0.04400 1.00000 0.06000
S36 0.92700 0.27970 0.64500 1.00000 0.05500
S37 0.08000 0.32660 0.10700 1.00000 0.06000
S38 0.08400 0.32800 0.53400 1.00000 0.09000
S39 0.13800 0.38590 0.28200 1.00000 0.03800
S40 0.12700 0.38500 0.78100 1.00000 0.07000
S41 0.23900 0.28500 0.33100 1.00000 0.09000
S42 0.23300 0.28680 0.88300 1.00000 0.07000
S43 0.41800 0.35910 0.29900 1.00000 0.04100
S44 0.41600 0.36000 0.79900 1.00000 0.03900
S45 0.58000 0.33130 0.02300 1.00000 0.07000
S46 0.58000 0.32420 0.61800 1.00000 0.06100
S47 0.63200 0.38070 0.26400 1.00000 0.05500
S48 0.62900 0.39300 0.80600 1.00000 0.06700
S49 0.72700 0.28850 0.38900 1.00000 0.07300
S50 0.73800 0.28370 0.82500 1.00000 0.07300
S51 0.91400 0.36100 0.30000 1.00000 0.07000
S52 0.92500 0.36090 0.79200 1.00000 0.05600
S53 0.08600 0.46770 0.55600 1.00000 0.06700
S54 0.07200 0.46280 0.96000 1.00000 0.05300
S55 0.28300 0.42620 0.08500 1.00000 0.05900
S56 0.27300 0.42400 0.48700 1.00000 0.05600
S57 0.26100 0.00360 0.20600 1.00000 0.06700
S58 0.26100 0.00180 0.79100 1.00000 0.06000
S59 0.44000 0.45680 0.29100 1.00000 0.05300
S60 0.41700 0.44120 0.71700 1.00000 0.05400
S61 0.58800 0.47050 0.55600 1.00000 0.05200
S62 0.57500 0.46740 0.95800 1.00000 0.04800
S63 0.78600 0.42340 0.06900 1.00000 0.05400
S64 0.76400 0.42050 0.48000 1.00000 0.06600
S65 0.75500 0.49550 0.21400 1.00000 0.07700
S66 0.76400 0.00600 0.78700 1.00000 0.05000
S67 0.94000 0.45300 0.28700 1.00000 0.05900
S68 0.91200 0.43900 0.72800 1.00000 0.06000
S69 0.10200 0.55180 0.28100 1.00000 0.06300
S70 0.06800 0.54500 0.69100 1.00000 0.06100
S71 0.24100 0.57590 0.50700 1.00000 0.06100
S72 0.22600 0.57310 0.93300 1.00000 0.06600
S73 0.44500 0.53540 0.03900 1.00000 0.06400
S74 0.41600 0.52920 0.43800 1.00000 0.06000
S75 0.60100 0.55810 0.28600 1.00000 0.06900
S76 0.57800 0.54700 0.70100 1.00000 0.06800
S77 0.74500 0.57800 0.50900 1.00000 0.06100
S78 0.73500 0.57360 0.93800 1.00000 0.06900
S79 0.94400 0.53170 0.04000 1.00000 0.06100
S80 0.91800 0.52280 0.44600 1.00000 0.06600
S81 0.10000 0.63200 0.19200 1.00000 0.05300
S82 0.08800 0.63800 0.68400 1.00000 0.10000
S83 0.27800 0.71650 0.10600 1.00000 0.04700
S84 0.28000 0.72020 0.66100 1.00000 0.05200
S85 0.38400 0.62700 0.20200 1.00000 0.07000
S86 0.37300 0.61200 0.69100 1.00000 0.08000
S87 0.43200 0.67830 0.45600 1.00000 0.05800
S88 0.43800 0.67830 0.86300 1.00000 0.06500
S89 0.58500 0.64760 0.19400 1.00000 0.05800
S90 0.59800 0.64330 0.68500 1.00000 0.03800
S91 0.77900 0.71970 0.15400 1.00000 0.04600
S92 0.77600 0.71640 0.61200 1.00000 0.04900
S93 0.86700 0.61400 0.18700 1.00000 0.08000
S94 0.87700 0.62700 0.74000 1.00000 0.10000
S95 0.93700 0.67640 0.36700 1.00000 0.06200
S96 0.93900 0.67620 0.96200 1.00000 0.05800
S97 0.10200 0.72390 0.45000 1.00000 0.06400
S98 0.09600 0.72360 0.84200 1.00000 0.05900
S99 0.42600 0.78210 0.14700 1.00000 0.05900
S100 0.40900 0.78450 0.54400 1.00000 0.06200
S101 0.59700 0.72590 0.34600 1.00000 0.06400
S102 0.59800 0.72430 0.95500 1.00000 0.06100
S103 0.90400 0.78400 0.04200 1.00000 0.05900
S104 0.92600 0.78240 0.64400 1.00000 0.05700
S105 0.08100 0.82870 0.10900 1.00000 0.07100
S106 0.08100 0.83270 0.53600 1.00000 0.07500
S107 0.14300 0.88800 0.28500 1.00000 0.06000
S108 0.12400 0.88700 0.78400 1.00000 0.11000
S109 0.23300 0.78770 0.33200 1.00000 0.07000
S110 0.23100 0.78790 0.87100 1.00000 0.06000
S111 0.42800 0.86400 0.31000 1.00000 0.09000
S112 0.41800 0.86600 0.81200 1.00000 0.08000
S113 0.57600 0.83450 0.02600 1.00000 0.06500
S114 0.58000 0.82490 0.62200 1.00000 0.06100
S115 0.63500 0.88310 0.26700 1.00000 0.06000
S116 0.62900 0.89290 0.80000 1.00000 0.06700
S117 0.72900 0.77720 0.38700 1.00000 0.06500
S118 0.73600 0.77280 0.83000 1.00000 0.06300
S119 0.90700 0.84740 0.32100 1.00000 0.06400
S120 0.92600 0.84900 0.79500 1.00000 0.07000
S121 0.08400 0.95640 0.56600 1.00000 0.05800
S122 0.07500 0.95040 0.95100 1.00000 0.05700
S123 0.28300 0.91710 0.08100 1.00000 0.06200
S124 0.27100 0.91490 0.48300 1.00000 0.05400
S125 0.26300 0.49250 0.19800 1.00000 0.06200
S126 0.25800 0.49240 0.79100 1.00000 0.05700
S127 0.44100 0.94740 0.28600 1.00000 0.06200
S128 0.41900 0.93290 0.71600 1.00000 0.05400
S129 0.58900 0.95960 0.55800 1.00000 0.05300
S130 0.57500 0.95720 0.95000 1.00000 0.05500
S131 0.78800 0.91320 0.06600 1.00000 0.06500
S132 0.76500 0.91260 0.47800 1.00000 0.06100
S133 0.75500 0.98530 0.21100 1.00000 0.06100
S134 0.76500 0.49700 0.79000 1.00000 0.05800
S135 0.94300 0.94320 0.28500 1.00000 0.06500
S136 0.91500 0.92920 0.73500 1.00000 0.05600

loop_
_cod_changelog_entry_id
_cod_changelog_entry_author
_cod_changelog_entry_date
_cod_changelog_entry_text
1
;cod-tools version 3.10.1
Id: cif_fix_AMCSD_atom_labels 10224 2024-08-07 11:09:31Z saulius
;
2024-08-07T19:40:23+03:00
;Changed the following '_atom_site_label' values:
the first duplicated label 'Sb1'  converted to 'Sb1_1'
duplicated label 'Sb1' at index 30 converted to 'Sb1_2'
the first duplicated label 'Pb1'  converted to 'Pb1_1'
duplicated label 'Pb1' at index 31 converted to 'Pb1_2'
the first duplicated label 'Sb2'  converted to 'Sb2_1'
duplicated label 'Sb2' at index 32 converted to 'Sb2_2'
the first duplicated label 'Pb2'  converted to 'Pb2_1'
duplicated label 'Pb2' at index 33 converted to 'Pb2_2'
the first duplicated label 'Sb3'  converted to 'Sb3_1'
duplicated label 'Sb3' at index 34 converted to 'Sb3_2'
the first duplicated label 'Pb3'  converted to 'Pb3_1'
duplicated label 'Pb3' at index 35 converted to 'Pb3_2'
the first duplicated label 'Sb4'  converted to 'Sb4_1'
duplicated label 'Sb4' at index 36 converted to 'Sb4_2'
the first duplicated label 'Pb4'  converted to 'Pb4_1'
duplicated label 'Pb4' at index 37 converted to 'Pb4_2'
the first duplicated label 'Sb5'  converted to 'Sb5_1'
duplicated label 'Sb5' at index 38 converted to 'Sb5_2'
the first duplicated label 'Pb5'  converted to 'Pb5_1'
duplicated label 'Pb5' at index 39 converted to 'Pb5_2'
the first duplicated label 'Pb6'  converted to 'Pb6_1'
duplicated label 'Pb6' at index 41 converted to 'Pb6_2'
the first duplicated label 'Pb7'  converted to 'Pb7_1'
duplicated label 'Pb7' at index 43 converted to 'Pb7_2'
the first duplicated label 'Sb8'  converted to 'Sb8_1'
duplicated label 'Sb8' at index 44 converted to 'Sb8_2'
the first duplicated label 'Pb8'  converted to 'Pb8_1'
duplicated label 'Pb8' at index 45 converted to 'Pb8_2'
;

loop_
_cod_related_entry_id
_cod_related_entry_database
_cod_related_entry_code
1 AMCSD 0020126
